data_7127018
loop_
_publ_author_name
'Wei, Shiqiang'
'Bao, Xiaoze'
'Wang, Wenyao'
'Nawaz, Shah'
'Dai, Qimin'
'Qu, Jingping'
'Wang, Baomin'

_publ_section_title
;
 Enantioselective construction of dispirotriheterocycles featuring a
 4-aminopyrazolone motif through a cascade Michael/cyclization process.
;
_journal_issue 73
_journal_name_full 'Chemical communications (Cambridge, England)'
_journal_page_first 10690
_journal_page_last 10693
_journal_paper_doi 10.1039/d0cc04215c
_journal_volume 56
_journal_year 2020
_chemical_absolute_configuration unk
_chemical_formula_sum 'C36 H29 Br N4 O4 S'
_chemical_formula_weight 693.60
_space_group_crystal_system orthorhombic
_space_group_IT_number 19
_space_group_name_Hall 'P 2ac 2ab'
_space_group_name_H-M_alt 'P 21 21 21'
_atom_sites_solution_hydrogens geom
_audit_creation_method SHELXL-2014/7
_audit_update_record
;
2020-04-13 deposited with the CCDC.	2020-08-05 downloaded from the CCDC.
;
_cell_angle_alpha 90
_cell_angle_beta 90
_cell_angle_gamma 90
_cell_formula_units_Z 4
_cell_length_a 10.4627(13)
_cell_length_b 10.6763(14)
_cell_length_c 29.015(4)
_cell_measurement_reflns_used 5582
_cell_measurement_temperature 296(2)
_cell_measurement_theta_max 24.7135
_cell_measurement_theta_min 2.3674
_cell_volume 3241.1(7)
_computing_cell_refinement 'Bruker SMART'
_computing_data_collection 'Bruker SMART'
_computing_data_reduction 'Bruker SAINT'
_computing_molecular_graphics 'Bruker SHELXTL'
_computing_publication_material 'Bruker SHELXTL'
_computing_structure_refinement 'Bruker SHELXTL'
_computing_structure_solution 'Bruker SHELXTL'
_diffrn_ambient_temperature 296(2)
_diffrn_measured_fraction_theta_full 1.000
_diffrn_measured_fraction_theta_max 1.000
_diffrn_measurement_device_type 'CCD area detector'
_diffrn_measurement_method 'phi and omega scans'
_diffrn_radiation_type MoK\a
_diffrn_radiation_wavelength 0.71073
_diffrn_reflns_av_R_equivalents 0.0364
_diffrn_reflns_av_unetI/netI 0.0523
_diffrn_reflns_Laue_measured_fraction_full 1.000
_diffrn_reflns_Laue_measured_fraction_max 1.000
_diffrn_reflns_limit_h_max 12
_diffrn_reflns_limit_h_min -11
_diffrn_reflns_limit_k_max 12
_diffrn_reflns_limit_k_min -12
_diffrn_reflns_limit_l_max 33
_diffrn_reflns_limit_l_min -34
_diffrn_reflns_number 17760
_diffrn_reflns_point_group_measured_fraction_full 1.000
_diffrn_reflns_point_group_measured_fraction_max 1.000
_diffrn_reflns_theta_full 24.999
_diffrn_reflns_theta_max 24.999
_diffrn_reflns_theta_min 2.033
_exptl_absorpt_coefficient_mu 1.379
_exptl_absorpt_correction_type empirical
_exptl_absorpt_process_details SADABS
_exptl_crystal_colour colorless
_exptl_crystal_density_diffrn 1.421
_exptl_crystal_description block
_exptl_crystal_F_000 1424
_exptl_crystal_size_max 0.320
_exptl_crystal_size_mid 0.280
_exptl_crystal_size_min 0.240
_exptl_transmission_factor_max 0.7456
_exptl_transmission_factor_min 0.5742
_refine_diff_density_max 0.580
_refine_diff_density_min -0.556
_refine_diff_density_rms 0.043
_refine_ls_abs_structure_details
;
 Flack x determined using 1857 quotients [(I+)-(I-)]/[(I+)+(I-)]
 (Parsons, Flack and Wagner, Acta Cryst. B69 (2013) 249-259).
;
_refine_ls_abs_structure_Flack 0.005(4)
_refine_ls_extinction_method none
_refine_ls_goodness_of_fit_ref 0.829
_refine_ls_hydrogen_treatment 'riding mode'
_refine_ls_matrix_type full
_refine_ls_number_parameters 415
_refine_ls_number_reflns 5728
_refine_ls_number_restraints 0
_refine_ls_restrained_S_all 0.829
_refine_ls_R_factor_all 0.0425
_refine_ls_R_factor_gt 0.0328
_refine_ls_shift/su_max 0.001
_refine_ls_shift/su_mean 0.000
_refine_ls_structure_factor_coef Fsqd
_refine_ls_weighting_details 'w=1/[\s^2^(Fo^2^)+(0.0200P)^2^+2.5524P] where P=(Fo^2^+2Fc^2^)/3'
_refine_ls_weighting_scheme calc
_refine_ls_wR_factor_gt 0.0689
_refine_ls_wR_factor_ref 0.0720
_reflns_Friedel_coverage 0.761
_reflns_Friedel_fraction_full 1.000
_reflns_Friedel_fraction_max 1.000
_reflns_number_gt 4930
_reflns_number_total 5728
_reflns_threshold_expression 'I > 2\s(I)'
_cod_data_source_file d0cc04215c2.cif
_cod_data_source_block 1
_cod_depositor_comments 'Adding full bibliography for 7127018.cif.'
_cod_original_cell_volume 3241.0(7)
_cod_database_code 7127018
_shelx_shelxl_version_number 2014/7
_shelx_space_group_comment
;
The symmetry employed for this shelxl refinement is uniquely defined
by the following loop, which should always be used as a source of
symmetry information in preference to the above space-group names.
They are only intended as comments.
;
_shelx_estimated_absorpt_t_min 0.667
_shelx_estimated_absorpt_t_max 0.733

loop_
_space_group_symop_operation_xyz
'x, y, z'
'-x+1/2, -y, z+1/2'
'-x, y+1/2, -z+1/2'
'x+1/2, -y+1/2, -z'

loop_
_atom_site_label
_atom_site_type_symbol
_atom_site_fract_x
_atom_site_fract_y
_atom_site_fract_z
_atom_site_U_iso_or_equiv
_atom_site_adp_type
_atom_site_occupancy
_atom_site_site_symmetry_order
_atom_site_calc_flag
_atom_site_refinement_flags_posn
_atom_site_refinement_flags_adp
_atom_site_refinement_flags_occupancy
_atom_site_disorder_assembly
_atom_site_disorder_group
Br1 Br 0.84813(4) 0.05703(5) 0.96517(2) 0.05803(16) Uani 1 1 d . . . . .
S2 S 0.40173(10) 0.33223(9) 0.89917(3) 0.0350(2) Uani 1 1 d . . . . .
C1 C 0.4598(3) 0.0676(3) 0.94288(12) 0.0249(8) Uani 1 1 d . . . . .
N3 N 0.3461(3) -0.0562(3) 0.75064(10) 0.0358(7) Uani 1 1 d . . . . .
C3 C 0.3536(3) 0.0740(3) 0.90778(11) 0.0250(7) Uani 1 1 d . . . . .
C4 C 0.6682(3) 0.0627(3) 0.97488(13) 0.0339(9) Uani 1 1 d . . . . .
N2 N 0.3618(3) 0.1647(3) 0.83196(10) 0.0288(7) Uani 1 1 d . . . . .
O4 O 0.0986(3) 0.0486(3) 0.82078(9) 0.0527(8) Uani 1 1 d . . . . .
N1 N 0.2762(3) 0.0988(3) 0.98408(10) 0.0278(7) Uani 1 1 d . . . . .
O3 O 0.2428(3) -0.1720(3) 0.92196(9) 0.0456(7) Uani 1 1 d . . . . .
C9 C 0.3341(4) 0.0311(3) 0.82442(11) 0.0288(8) Uani 1 1 d . . . . .
C10 C 0.1227(4) -0.0495(4) 0.72554(12) 0.0345(9) Uani 1 1 d . . . . .
O1 O 0.1236(2) 0.0989(3) 0.92693(9) 0.0430(7) Uani 1 1 d . . . . .
N4 N 0.2182(3) -0.0234(3) 0.75952(10) 0.0350(8) Uani 1 1 d . . . . .
C13 C 0.5900(3) 0.0557(4) 0.93647(13) 0.0306(8) Uani 1 1 d . . . . .
H13A H 0.6241 0.0433 0.9072 0.037 Uiso 1 1 calc R U . . .
C14 C 0.3684(3) 0.1857(3) 0.87530(12) 0.0255(8) Uani 1 1 d . . . . .
C15 C 0.3514(4) -0.0336(3) 0.87214(11) 0.0287(8) Uani 1 1 d . . . . .
H15A H 0.4390 -0.0661 0.8718 0.034 Uiso 1 1 calc R U . . .
C16 C 0.4095(3) 0.0864(3) 0.98706(12) 0.0277(8) Uani 1 1 d . . . . .
C17 C 0.2335(3) 0.0907(3) 0.93929(12) 0.0270(8) Uani 1 1 d . . . . .
C18 C 0.1776(3) -0.0013(3) 1.05273(12) 0.0303(9) Uani 1 1 d . . . . .
C19 C 0.4877(4) 0.0929(4) 1.02497(13) 0.0353(9) Uani 1 1 d . . . . .
H19A H 0.4539 0.1045 1.0543 0.042 Uiso 1 1 calc R U . . .
C20 C 0.4133(4) -0.0254(3) 0.78603(12) 0.0298(8) Uani 1 1 d . . . . .
C21 C 0.1281(4) -0.1593(4) 0.70057(14) 0.0457(11) Uani 1 1 d . . . . .
H21A H 0.1929 -0.2171 0.7060 0.055 Uiso 1 1 calc R U . . .
C22 C 0.1916(4) 0.1156(3) 1.02405(12) 0.0315(9) Uani 1 1 d . . . . .
H22A H 0.1078 0.1413 1.0133 0.038 Uiso 1 1 calc R U . . .
H22B H 0.2252 0.1822 1.0433 0.038 Uiso 1 1 calc R U . . .
C23 C 0.5514(3) -0.0521(4) 0.78828(11) 0.0318(8) Uani 1 1 d . . . . .
C24 C 0.1988(4) 0.0203(4) 0.80330(13) 0.0329(9) Uani 1 1 d . . . . .
C25 C 0.2685(4) -0.1471(4) 0.87827(14) 0.0384(10) Uani 1 1 d . . . . .
C26 C 0.2210(5) -0.0070(4) 1.09762(14) 0.0475(11) Uani 1 1 d . . . . .
H26A H 0.2607 0.0625 1.1106 0.057 Uiso 1 1 calc R U . . .
C27 C -0.0590(5) -0.0979(5) 0.65955(16) 0.0577(14) Uani 1 1 d . . . . .
H27A H -0.1205 -0.1142 0.6372 0.069 Uiso 1 1 calc R U . . .
C28 C 0.5991(4) -0.1618(4) 0.76939(13) 0.0412(10) Uani 1 1 d . . . . .
H28A H 0.5440 -0.2171 0.7546 0.049 Uiso 1 1 calc R U . . .
C29 C 0.6358(4) 0.0293(4) 0.80984(14) 0.0423(10) Uani 1 1 d . . . . .
H29A H 0.6057 0.1041 0.8221 0.051 Uiso 1 1 calc R U . . .
C30 C 0.7283(4) -0.1898(5) 0.77235(15) 0.0506(12) Uani 1 1 d . . . . .
H30A H 0.7593 -0.2634 0.7593 0.061 Uiso 1 1 calc R U . . .
C31 C 0.6193(4) 0.0817(4) 1.01838(13) 0.0382(10) Uani 1 1 d . . . . .
H31A H 0.6743 0.0872 1.0435 0.046 Uiso 1 1 calc R U . . .
C32 C 0.0267(4) 0.0366(4) 0.71778(14) 0.0430(10) Uani 1 1 d . . . . .
H32A H 0.0234 0.1106 0.7346 0.052 Uiso 1 1 calc R U . . .
C33 C 0.8106(4) -0.1098(5) 0.79436(15) 0.0501(12) Uani 1 1 d . . . . .
H33A H 0.8969 -0.1296 0.7966 0.060 Uiso 1 1 calc R U . . .
C34 C 0.1677(6) -0.2860(4) 0.93049(18) 0.0635(15) Uani 1 1 d . . . . .
H34A H 0.1785 -0.3115 0.9623 0.076 Uiso 1 1 calc R U . . .
H34B H 0.1993 -0.3530 0.9110 0.076 Uiso 1 1 calc R U . . .
O2 O 0.2369(4) -0.2115(3) 0.84628(11) 0.0687(11) Uani 1 1 d . . . . .
C36 C 0.4183(5) 0.4276(4) 0.84848(14) 0.0488(11) Uani 1 1 d . . . . .
H36A H 0.4372 0.5122 0.8574 0.073 Uiso 1 1 calc R U . . .
H36B H 0.4866 0.3956 0.8298 0.073 Uiso 1 1 calc R U . . .
H36C H 0.3400 0.4259 0.8312 0.073 Uiso 1 1 calc R U . . .
C38 C 0.1024(6) -0.2132(5) 1.06120(18) 0.0721(17) Uani 1 1 d . . . . .
H38A H 0.0619 -0.2831 1.0488 0.087 Uiso 1 1 calc R U . . .
C39 C 0.7653(4) 0.0001(4) 0.81324(16) 0.0514(12) Uani 1 1 d . . . . .
H39A H 0.8209 0.0545 0.8282 0.062 Uiso 1 1 calc R U . . .
C40 C -0.0648(4) 0.0111(5) 0.68448(15) 0.0542(13) Uani 1 1 d . . . . .
H40A H -0.1303 0.0681 0.6790 0.065 Uiso 1 1 calc R U . . .
C41 C 0.2061(5) -0.1147(5) 1.12341(16) 0.0613(14) Uani 1 1 d . . . . .
H41A H 0.2356 -0.1168 1.1536 0.074 Uiso 1 1 calc R U . . .
C42 C 0.1495(6) -0.2164(5) 1.10547(17) 0.0623(14) Uani 1 1 d . . . . .
H42A H 0.1421 -0.2891 1.1230 0.075 Uiso 1 1 calc R U . . .
C45 C 0.0363(5) -0.1826(5) 0.66732(15) 0.0543(13) Uani 1 1 d . . . . .
H45A H 0.0395 -0.2563 0.6502 0.065 Uiso 1 1 calc R U . . .
C47 C 0.1156(5) -0.1052(4) 1.03512(17) 0.0578(13) Uani 1 1 d . . . . .
H47A H 0.0824 -0.1025 1.0054 0.069 Uiso 1 1 calc R U . . .
C201 C 0.0293(6) -0.2657(6) 0.9210(2) 0.0813(19) Uani 1 1 d . . . . .
H20A H -0.0169 -0.3418 0.9269 0.122 Uiso 1 1 calc R U . . .
H20B H -0.0026 -0.2004 0.9406 0.122 Uiso 1 1 calc R U . . .
H20C H 0.0182 -0.2420 0.8893 0.122 Uiso 1 1 calc R U . . .

loop_
_atom_site_aniso_label
_atom_site_aniso_U_11
_atom_site_aniso_U_22
_atom_site_aniso_U_33
_atom_site_aniso_U_23
_atom_site_aniso_U_13
_atom_site_aniso_U_12
Br1 0.02329(19) 0.0689(3) 0.0819(3) -0.0155(3) -0.0111(2) 0.0083(2)
S2 0.0410(6) 0.0305(5) 0.0335(5) -0.0039(4) 0.0000(5) -0.0046(4)
C1 0.0241(18) 0.0200(18) 0.0306(18) 0.0032(15) -0.0051(15) 0.0010(16)
N3 0.0304(16) 0.0447(19) 0.0323(16) -0.0068(15) -0.0007(15) 0.0000(18)
C3 0.0190(16) 0.0287(19) 0.0275(17) -0.0013(15) -0.0002(15) -0.0016(16)
C4 0.0229(18) 0.0273(19) 0.051(2) 0.0011(18) -0.0103(17) 0.0019(17)
N2 0.0286(17) 0.0288(16) 0.0290(16) -0.0014(13) -0.0017(14) 0.0002(14)
O4 0.0318(16) 0.078(2) 0.0488(17) -0.0193(17) -0.0034(14) 0.0051(17)
N1 0.0244(16) 0.0347(18) 0.0243(15) 0.0013(13) 0.0041(13) -0.0018(13)
O3 0.060(2) 0.0336(16) 0.0429(17) 0.0039(13) 0.0057(15) -0.0154(15)
C9 0.0272(19) 0.032(2) 0.0271(18) -0.0019(15) -0.0010(16) -0.0013(17)
C10 0.035(2) 0.041(2) 0.0273(18) 0.0048(17) -0.0055(16) -0.0105(19)
O1 0.0219(16) 0.068(2) 0.0386(15) 0.0001(14) -0.0002(12) 0.0002(13)
N4 0.0264(17) 0.047(2) 0.0321(17) -0.0069(15) -0.0061(14) 0.0026(15)
C13 0.0249(18) 0.028(2) 0.039(2) -0.0009(17) 0.0022(16) 0.0014(18)
C14 0.018(2) 0.029(2) 0.0289(19) -0.0017(15) -0.0003(15) 0.0026(15)
C15 0.0268(17) 0.0272(19) 0.0321(19) -0.0019(15) -0.0014(16) 0.0002(18)
C16 0.0249(18) 0.026(2) 0.0320(19) -0.0001(16) -0.0002(16) 0.0004(16)
C17 0.0229(19) 0.025(2) 0.033(2) 0.0010(16) 0.0028(16) -0.0014(15)
C18 0.026(2) 0.032(2) 0.0330(19) 0.0015(16) 0.0054(16) 0.0032(16)
C19 0.037(2) 0.040(2) 0.029(2) 0.0010(17) -0.0068(17) -0.0032(18)
C20 0.0294(19) 0.031(2) 0.0292(19) -0.0036(16) 0.0013(16) -0.0025(16)
C21 0.048(3) 0.043(3) 0.045(2) -0.003(2) -0.010(2) -0.003(2)
C22 0.033(2) 0.029(2) 0.032(2) -0.0022(16) 0.0088(17) 0.0031(16)
C23 0.0315(19) 0.040(2) 0.0234(18) 0.0015(18) 0.0037(15) -0.0007(19)
C24 0.029(2) 0.036(2) 0.034(2) -0.0049(17) -0.0033(17) 0.0027(17)
C25 0.042(2) 0.031(2) 0.042(2) -0.0036(19) 0.001(2) -0.0063(19)
C26 0.058(3) 0.048(3) 0.037(2) 0.004(2) -0.004(2) -0.013(2)
C27 0.045(3) 0.087(4) 0.041(3) 0.005(3) -0.013(2) -0.019(3)
C28 0.040(2) 0.051(3) 0.033(2) -0.0065(19) -0.0038(19) 0.005(2)
C29 0.032(2) 0.040(2) 0.056(3) -0.0054(19) 0.003(2) -0.0024(19)
C30 0.046(3) 0.058(3) 0.048(3) -0.007(2) 0.002(2) 0.018(2)
C31 0.037(2) 0.037(2) 0.040(2) 0.0045(18) -0.0158(18) -0.0023(18)
C32 0.036(2) 0.044(3) 0.048(2) 0.002(2) -0.010(2) -0.003(2)
C33 0.032(2) 0.065(3) 0.053(3) 0.013(2) 0.006(2) 0.007(2)
C34 0.085(4) 0.035(3) 0.070(3) 0.008(2) 0.014(3) -0.019(3)
O2 0.102(3) 0.051(2) 0.0526(19) -0.0147(17) 0.007(2) -0.038(2)
C36 0.060(3) 0.037(2) 0.050(2) 0.007(2) 0.000(2) -0.010(2)
C38 0.113(5) 0.038(3) 0.065(3) 0.006(2) -0.010(3) -0.023(3)
C39 0.031(2) 0.057(3) 0.066(3) 0.004(2) -0.002(2) -0.011(2)
C40 0.038(3) 0.071(3) 0.053(3) 0.015(3) -0.011(2) 0.000(2)
C41 0.068(3) 0.075(4) 0.041(3) 0.022(2) -0.012(2) -0.011(3)
C42 0.077(4) 0.048(3) 0.062(3) 0.025(3) -0.003(3) -0.007(3)
C45 0.059(3) 0.058(3) 0.045(3) -0.007(2) -0.011(2) -0.016(3)
C47 0.081(4) 0.048(3) 0.045(2) 0.008(2) -0.014(3) -0.015(2)
C201 0.077(4) 0.069(4) 0.098(5) -0.007(3) 0.017(4) -0.035(3)

loop_
_atom_type_symbol
_atom_type_description
_atom_type_scat_dispersion_real
_atom_type_scat_dispersion_imag
_atom_type_scat_source
C C 0.0033 0.0016 'International Tables Vol C Tables 4.2.6.8 and 6.1.1.4'
H H 0.0000 0.0000 'International Tables Vol C Tables 4.2.6.8 and 6.1.1.4'
N N 0.0061 0.0033 'International Tables Vol C Tables 4.2.6.8 and 6.1.1.4'
O O 0.0106 0.0060 'International Tables Vol C Tables 4.2.6.8 and 6.1.1.4'
S S 0.1246 0.1234 'International Tables Vol C Tables 4.2.6.8 and 6.1.1.4'
Br Br -0.2901 2.4595 'International Tables Vol C Tables 4.2.6.8 and 6.1.1.4'

loop_
_geom_angle_atom_site_label_1
_geom_angle_atom_site_label_2
_geom_angle_atom_site_label_3
_geom_angle
_geom_angle_site_symmetry_1
_geom_angle_site_symmetry_3
_geom_angle_publ_flag
C14 S2 C36 101.66(19) . . ?
C13 C1 C16 120.5(3) . . ?
C13 C1 C3 129.7(3) . . ?
C16 C1 C3 109.6(3) . . ?
C20 N3 N4 108.0(3) . . ?
C1 C3 C14 112.2(3) . . ?
C1 C3 C15 115.4(3) . . ?
C14 C3 C15 99.7(2) . . ?
C1 C3 C17 101.7(3) . . ?
C14 C3 C17 110.7(3) . . ?
C15 C3 C17 117.6(3) . . ?
C31 C4 C13 121.7(3) . . ?
C31 C4 Br1 120.5(3) . . ?
C13 C4 Br1 117.6(3) . . ?
C14 N2 C9 109.0(3) . . ?
C17 N1 C16 112.0(3) . . ?
C17 N1 C22 123.8(3) . . ?
C16 N1 C22 124.1(3) . . ?
C25 O3 C34 115.9(3) . . ?
N2 C9 C20 112.8(3) . . ?
N2 C9 C24 108.1(3) . . ?
C20 C9 C24 100.4(3) . . ?
N2 C9 C15 106.0(3) . . ?
C20 C9 C15 114.5(3) . . ?
C24 C9 C15 115.2(3) . . ?
C21 C10 C32 120.7(4) . . ?
C21 C10 N4 119.9(4) . . ?
C32 C10 N4 119.4(4) . . ?
C24 N4 N3 113.3(3) . . ?
C24 N4 C10 127.0(3) . . ?
N3 N4 C10 119.3(3) . . ?
C1 C13 C4 118.0(3) . . ?
N2 C14 C3 117.6(3) . . ?
N2 C14 S2 123.9(3) . . ?
C3 C14 S2 118.4(2) . . ?
C25 C15 C3 122.0(3) . . ?
C25 C15 C9 113.3(3) . . ?
C3 C15 C9 105.5(3) . . ?
C19 C16 C1 121.1(3) . . ?
C19 C16 N1 129.6(3) . . ?
C1 C16 N1 109.3(3) . . ?
O1 C17 N1 125.8(3) . . ?
O1 C17 C3 126.9(3) . . ?
N1 C17 C3 107.3(3) . . ?
C47 C18 C26 117.9(4) . . ?
C47 C18 C22 120.4(3) . . ?
C26 C18 C22 121.7(4) . . ?
C16 C19 C31 118.3(4) . . ?
N3 C20 C23 121.4(3) . . ?
N3 C20 C9 112.9(3) . . ?
C23 C20 C9 125.5(3) . . ?
C10 C21 C45 119.4(4) . . ?
N1 C22 C18 113.1(3) . . ?
C29 C23 C28 118.6(4) . . ?
C29 C23 C20 121.5(4) . . ?
C28 C23 C20 119.9(4) . . ?
O4 C24 N4 127.3(4) . . ?
O4 C24 C9 127.7(3) . . ?
N4 C24 C9 104.9(3) . . ?
O2 C25 O3 124.7(4) . . ?
O2 C25 C15 122.0(4) . . ?
O3 C25 C15 113.2(3) . . ?
C41 C26 C18 120.7(4) . . ?
C45 C27 C40 120.5(4) . . ?
C30 C28 C23 120.6(4) . . ?
C23 C29 C39 120.7(4) . . ?
C33 C30 C28 120.4(4) . . ?
C4 C31 C19 120.3(3) . . ?
C10 C32 C40 119.0(4) . . ?
C30 C33 C39 120.0(4) . . ?
O3 C34 C201 111.6(4) . . ?
C42 C38 C47 119.6(5) . . ?
C29 C39 C33 119.8(4) . . ?
C27 C40 C32 120.2(5) . . ?
C42 C41 C26 120.9(4) . . ?
C41 C42 C38 120.0(4) . . ?
C27 C45 C21 120.2(5) . . ?
C38 C47 C18 120.8(4) . . ?

loop_
_geom_bond_atom_site_label_1
_geom_bond_atom_site_label_2
_geom_bond_distance
_geom_bond_site_symmetry_2
_geom_bond_publ_flag
Br1 C4 1.904(4) . ?
S2 C14 1.746(4) . ?
S2 C36 1.797(4) . ?
C1 C13 1.381(5) . ?
C1 C16 1.400(5) . ?
C1 C3 1.508(5) . ?
N3 C20 1.287(4) . ?
N3 N4 1.406(4) . ?
C3 C14 1.528(5) . ?
C3 C15 1.546(5) . ?
C3 C17 1.565(5) . ?
C4 C31 1.377(5) . ?
C4 C13 1.385(5) . ?
N2 C14 1.279(4) . ?
N2 C9 1.472(5) . ?
O4 C24 1.204(5) . ?
N1 C17 1.377(5) . ?
N1 C16 1.404(4) . ?
N1 C22 1.470(4) . ?
O3 C25 1.323(5) . ?
O3 C34 1.469(5) . ?
C9 C20 1.514(5) . ?
C9 C24 1.547(5) . ?
C9 C15 1.558(5) . ?
C10 C21 1.379(6) . ?
C10 C32 1.380(6) . ?
C10 N4 1.431(5) . ?
O1 C17 1.207(4) . ?
N4 C24 1.368(5) . ?
C15 C25 1.501(5) . ?
C16 C19 1.373(5) . ?
C18 C47 1.382(6) . ?
C18 C26 1.381(5) . ?
C18 C22 1.507(5) . ?
C19 C31 1.395(6) . ?
C20 C23 1.474(5) . ?
C21 C45 1.384(6) . ?
C23 C29 1.388(6) . ?
C23 C28 1.386(6) . ?
C25 O2 1.201(5) . ?
C26 C41 1.381(6) . ?
C27 C45 1.365(7) . ?
C27 C40 1.371(7) . ?
C28 C30 1.387(6) . ?
C29 C39 1.393(6) . ?
C30 C33 1.371(7) . ?
C32 C40 1.387(6) . ?
C33 C39 1.378(6) . ?
C34 C201 1.490(8) . ?
C38 C42 1.376(7) . ?
C38 C47 1.387(7) . ?
C41 C42 1.342(7) . ?
